data_7158708
loop_
_publ_author_name
'Zhu, Dongyu'
'Chen, Yuan'
'Zhang, Xue-jing'
'Yan, Ming'

_publ_section_title
;
 Regioselective conjugate addition of isoxazol-5-ones to ethenesulfonyl
 fluoride
;
_journal_name_full 'Organic &amp; Biomolecular Chemistry'
_journal_paper_doi 10.1039/D2OB00737A
_journal_year 2022
_chemical_formula_moiety 'C18 H16 F N O4 S'
_chemical_formula_sum 'C18 H16 F N O4 S'
_chemical_formula_weight 361.38
_space_group_crystal_system monoclinic
_space_group_IT_number 14
_space_group_name_Hall '-P 2ybc'
_space_group_name_H-M_alt 'P 1 21/c 1'
_atom_sites_solution_hydrogens geom
_atom_sites_solution_primary dual
_audit_creation_date 2021-11-25
_audit_creation_method
;
Olex2 1.3
(compiled 2020.11.12 svn.r5f609507 for OlexSys, GUI svn.r6408)
;
_audit_update_record
;
2022-03-12 deposited with the CCDC.	2022-05-18 downloaded from the CCDC.
;
_cell_angle_alpha 90
_cell_angle_beta 110.857(5)
_cell_angle_gamma 90
_cell_formula_units_Z 4
_cell_length_a 12.6101(6)
_cell_length_b 13.2345(4)
_cell_length_c 10.6349(5)
_cell_measurement_reflns_used 5492
_cell_measurement_temperature 100.00(10)
_cell_measurement_theta_max 75.2640
_cell_measurement_theta_min 3.7150
_cell_volume 1658.54(13)
_computing_cell_refinement 'CrysAlisPro 1.171.41.112a (Rigaku OD, 2021)'
_computing_data_collection 'CrysAlisPro 1.171.41.112a (Rigaku OD, 2021)'
_computing_data_reduction 'CrysAlisPro 1.171.41.112a (Rigaku OD, 2021)'
_computing_molecular_graphics 'Olex2 1.3 (Dolomanov et al., 2009)'
_computing_publication_material 'Olex2 1.3 (Dolomanov et al., 2009)'
_computing_structure_refinement 'SHELXL 2018/3 (Sheldrick, 2015)'
_computing_structure_solution 'SHELXT  (Sheldrick, 2015)'
_diffrn_ambient_environment N~2~
_diffrn_ambient_temperature 100.00(10)
_diffrn_detector 'Hybrid Pixel Array Detector'
_diffrn_detector_area_resol_mean 10.0000
_diffrn_detector_type HyPix
_diffrn_measured_fraction_theta_full 0.989
_diffrn_measured_fraction_theta_max 0.989
_diffrn_measurement_details
;
List of Runs (angles in degrees, time in seconds):

  # Type    Start    End  Width  t~exp~   \w     \q     \k     \f   Frames
#--------------------------------------------------------------------------
  1  \w    123.00 178.00   0.50    0.50    --  105.51  81.00 -94.00  110
  2  \w     89.00 135.00   0.50    0.50    --  105.51  61.00   0.00   92
  3  \w    -23.00  28.00   0.50    0.10    --   45.81 -19.00  60.00  102
  4  \w    -20.00  49.00   0.50    0.10    --   45.81 -81.00 143.00  138
  5  \w     37.00  63.00   0.50    0.50    --  105.51 -81.00 143.00   52
  6  \w     84.00 109.00   0.50    0.50    --  105.51 -81.00 143.00   50
  7  \w     41.00  66.00   0.50    0.50    --  105.51 -94.00  30.00   50
  8  \w     57.00 105.00   0.50    0.50    --  105.51 -94.00 -30.00   96
  9  \w     41.00  66.00   0.50    0.50    --  105.51 -61.00 -90.00   50
 10  \w     44.00  69.00   0.50    0.50    --  105.51 -61.00-180.00   50
 11  \w     32.00  67.00   0.50    0.50    --  105.51 -61.00 -60.00   70
 12  \w     40.00  73.00   0.50    0.50    --  105.51 -61.00  60.00   66
 13  \w     35.00  70.00   0.50    0.50    --  105.51 -61.00 150.00   70
 14  \w    -59.00 -34.00   0.50    0.50    -- -100.00  61.00 120.00   50
 15  \w    -69.00 -37.00   0.50    0.50    -- -100.00  61.00  90.00   64
 16  \w    -53.00 -27.00   0.50    0.50    -- -100.00  61.00 -30.00   52
 17  \w    -54.00 -28.00   0.50    0.50    -- -100.00  61.00-120.00   52
 18  \w   -173.00 -81.00   0.50    0.50    -- -100.00 -15.00-180.00  184
 19  \w   -100.00 -74.00   0.50    0.10    --  -45.81-125.00-150.00   52
 20  \w   -113.00 -74.00   0.50    0.10    --  -45.81-125.00 -60.00   78
 21  \w   -151.00 -98.00   0.50    0.50    -- -100.00 -81.00 143.00  106
 22  \w    -72.00  16.00   0.50    0.10    --  -45.81  81.00 -94.00  176
 23  \w   -124.00 -27.00   0.50    0.50    -- -100.00  81.00 -94.00  194
;
_diffrn_measurement_device 'four-circle diffractometer'
_diffrn_measurement_device_type 'XtaLAB Synergy R, DW system, HyPix'
_diffrn_measurement_method '\w scans'
_diffrn_orient_matrix_type 'CrysAlisPro convention (1999,Acta A55,543-557)'
_diffrn_orient_matrix_UB_11 0.0529065000
_diffrn_orient_matrix_UB_12 0.0920725000
_diffrn_orient_matrix_UB_13 -0.0439198000
_diffrn_orient_matrix_UB_21 -0.1195804000
_diffrn_orient_matrix_UB_22 0.0412657000
_diffrn_orient_matrix_UB_23 -0.0793241000
_diffrn_orient_matrix_UB_31 0.0005352000
_diffrn_orient_matrix_UB_32 0.0580971000
_diffrn_orient_matrix_UB_33 0.1257151000
_diffrn_radiation_monochromator mirror
_diffrn_radiation_probe x-ray
_diffrn_radiation_type 'Cu K\a'
_diffrn_radiation_wavelength 1.54184
_diffrn_reflns_av_R_equivalents 0.0658
_diffrn_reflns_av_unetI/netI 0.0669
_diffrn_reflns_Laue_measured_fraction_full 0.989
_diffrn_reflns_Laue_measured_fraction_max 0.989
_diffrn_reflns_limit_h_max 15
_diffrn_reflns_limit_h_min -15
_diffrn_reflns_limit_k_max 15
_diffrn_reflns_limit_k_min -15
_diffrn_reflns_limit_l_max 12
_diffrn_reflns_limit_l_min -10
_diffrn_reflns_number 9675
_diffrn_reflns_point_group_measured_fraction_full 0.989
_diffrn_reflns_point_group_measured_fraction_max 0.989
_diffrn_reflns_theta_full 67.074
_diffrn_reflns_theta_max 67.074
_diffrn_reflns_theta_min 5.025
_diffrn_source 'Rotating-anode X-ray tube'
_diffrn_source_type 'Rigaku (Cu) X-ray Source'
_exptl_absorpt_coefficient_mu 2.047
_exptl_absorpt_correction_T_max 1.00000
_exptl_absorpt_correction_T_min 0.91829
_exptl_absorpt_correction_type multi-scan
_exptl_absorpt_process_details
;
CrysAlisPro 1.171.41.112a (Rigaku Oxford Diffraction, 2021)
Empirical absorption correction using spherical harmonics,
implemented in SCALE3 ABSPACK scaling algorithm.
;
_exptl_crystal_colour colourless
_exptl_crystal_colour_primary colourless
_exptl_crystal_density_diffrn 1.447
_exptl_crystal_description block
_exptl_crystal_F_000 752
_exptl_crystal_size_max 0.25
_exptl_crystal_size_mid 0.15
_exptl_crystal_size_min 0.1
_refine_diff_density_max 0.308
_refine_diff_density_min -0.550
_refine_diff_density_rms 0.067
_refine_ls_extinction_method none
_refine_ls_goodness_of_fit_ref 1.052
_refine_ls_hydrogen_treatment constr
_refine_ls_matrix_type full
_refine_ls_number_parameters 226
_refine_ls_number_reflns 2927
_refine_ls_number_restraints 0
_refine_ls_restrained_S_all 1.052
_refine_ls_R_factor_all 0.0569
_refine_ls_R_factor_gt 0.0482
_refine_ls_shift/su_max 0.000
_refine_ls_shift/su_mean 0.000
_refine_ls_structure_factor_coef Fsqd
_refine_ls_weighting_details 'w=1/[\s^2^(Fo^2^)+(0.0804P)^2^+0.2799P] where P=(Fo^2^+2Fc^2^)/3'
_refine_ls_weighting_scheme calc
_refine_ls_wR_factor_gt 0.1287
_refine_ls_wR_factor_ref 0.1358
_reflns_Friedel_coverage 0.000
_reflns_number_gt 2442
_reflns_number_total 2927
_reflns_threshold_expression 'I > 2\s(I)'
_cod_data_source_file d2ob00737a2.cif
_cod_data_source_block zhudy_210928_auto
_cod_database_code 7158708
_shelx_shelxl_version_number 2018/3
_chemical_oxdiff_formula CHNOSF
_shelx_space_group_comment
;
The symmetry employed for this shelxl refinement is uniquely defined
by the following loop, which should always be used as a source of
symmetry information in preference to the above space-group names.
They are only intended as comments.
;
_shelx_estimated_absorpt_t_max 0.822
_shelx_estimated_absorpt_t_min 0.629
_reflns_odcompleteness_completeness 98.29
_reflns_odcompleteness_iscentric 1
_reflns_odcompleteness_theta 66.97
_olex2_refinement_description
;
1. Fixed Uiso
 At 1.2 times of:
  All C(H) groups, All C(H,H) groups
2.a Secondary CH2 refined with riding coordinates:
 C20(H20A,H20B), C12(H12A,H12B), C19(H19A,H19B)
2.b Aromatic/amide H refined with riding coordinates:
 C18(H18), C17(H17), C14(H14), C6(H6), C2(H2), C16(H16), C5(H5), C15(H15),
 C3(H3), C4(H4)
;
_olex2_submission_special_instructions 'No special instructions were received'
_oxdiff_exptl_absorpt_empirical_details
;
Empirical correction (ABSPACK) includes:
- Absorption correction using spherical harmonics
- Frame scaling
;
_oxdiff_exptl_absorpt_empirical_full_max 2.228
_oxdiff_exptl_absorpt_empirical_full_min 0.362

loop_
_space_group_symop_operation_xyz
'x, y, z'
'-x, y+1/2, -z+1/2'
'-x, -y, -z'
'x, -y-1/2, z-1/2'

loop_
_atom_site_label
_atom_site_type_symbol
_atom_site_fract_x
_atom_site_fract_y
_atom_site_fract_z
_atom_site_U_iso_or_equiv
_atom_site_adp_type
_atom_site_occupancy
_atom_site_site_symmetry_order
_atom_site_calc_flag
_atom_site_refinement_flags_posn
_atom_site_refinement_flags_adp
_atom_site_refinement_flags_occupancy
_atom_site_disorder_assembly
_atom_site_disorder_group
S21 S 0.09675(5) 0.04690(4) 0.24319(5) 0.0263(2) Uani 1 1 d . . . . .
F22 F 0.11467(12) 0.10790(9) 0.12632(14) 0.0325(4) Uani 1 1 d . . . . .
O10 O 0.11208(13) 0.31644(10) 0.21619(15) 0.0243(4) Uani 1 1 d . . . . .
O25 O 0.12783(15) 0.46497(10) 0.12189(16) 0.0283(4) Uani 1 1 d . . . . .
O23 O 0.20680(15) 0.02671(11) 0.33629(18) 0.0337(4) Uani 1 1 d . . . . .
O24 O 0.02289(16) -0.03370(11) 0.17916(17) 0.0335(4) Uani 1 1 d . . . . .
N11 N 0.17850(16) 0.26352(12) 0.33551(17) 0.0225(4) Uani 1 1 d . . . . .
C8 C 0.25579(19) 0.41865(15) 0.3455(2) 0.0236(5) Uani 1 1 d . . . . .
C7 C 0.26111(18) 0.33110(15) 0.4132(2) 0.0218(4) Uani 1 1 d . . . . .
C1 C 0.34189(19) 0.29545(16) 0.5434(2) 0.0243(5) Uani 1 1 d . . . . .
C20 C 0.0242(2) 0.13836(14) 0.3033(2) 0.0256(5) Uani 1 1 d . . . . .
H20A H -0.031582 0.173244 0.225343 0.031 Uiso 1 1 calc R U . . .
H20B H -0.018363 0.103531 0.352786 0.031 Uiso 1 1 calc R U . . .
C18 C 0.2213(2) 0.60014(15) 0.5000(2) 0.0263(5) Uani 1 1 d . . . . .
H18 H 0.206131 0.536809 0.532124 0.032 Uiso 1 1 calc R U . . .
C13 C 0.28279(19) 0.60321(14) 0.4143(2) 0.0240(5) Uani 1 1 d . . . . .
C9 C 0.1623(2) 0.41012(14) 0.2187(2) 0.0243(5) Uani 1 1 d . . . . .
C17 C 0.1815(2) 0.68829(16) 0.5392(2) 0.0294(5) Uani 1 1 d . . . . .
H17 H 0.140227 0.684856 0.598411 0.035 Uiso 1 1 calc R U . . .
C12 C 0.3326(2) 0.50872(15) 0.3757(2) 0.0265(5) Uani 1 1 d . . . . .
H12A H 0.352417 0.523975 0.295623 0.032 Uiso 1 1 calc R U . . .
H12B H 0.403798 0.491300 0.450252 0.032 Uiso 1 1 calc R U . . .
C19 C 0.1018(2) 0.21702(15) 0.3954(2) 0.0244(5) Uani 1 1 d . . . . .
H19A H 0.054842 0.270350 0.414981 0.029 Uiso 1 1 calc R U . . .
H19B H 0.147365 0.184626 0.481600 0.029 Uiso 1 1 calc R U . . .
C14 C 0.3016(2) 0.69689(16) 0.3662(2) 0.0281(5) Uani 1 1 d . . . . .
H14 H 0.341827 0.700372 0.305959 0.034 Uiso 1 1 calc R U . . .
C6 C 0.3847(2) 0.36137(17) 0.6528(2) 0.0290(5) Uani 1 1 d . . . . .
H6 H 0.362118 0.430275 0.643542 0.035 Uiso 1 1 calc R U . . .
C2 C 0.3756(2) 0.19446(16) 0.5587(2) 0.0274(5) Uani 1 1 d . . . . .
H2 H 0.346765 0.148862 0.485340 0.033 Uiso 1 1 calc R U . . .
C16 C 0.2022(2) 0.78146(16) 0.4919(2) 0.0316(5) Uani 1 1 d . . . . .
H16 H 0.175613 0.841909 0.518771 0.038 Uiso 1 1 calc R U . . .
C5 C 0.4599(2) 0.32625(18) 0.7743(2) 0.0329(5) Uani 1 1 d . . . . .
H5 H 0.489108 0.371554 0.847916 0.039 Uiso 1 1 calc R U . . .
C15 C 0.2624(2) 0.78507(16) 0.4049(2) 0.0321(5) Uani 1 1 d . . . . .
H15 H 0.276684 0.848327 0.371852 0.038 Uiso 1 1 calc R U . . .
C3 C 0.4514(2) 0.16072(17) 0.6816(3) 0.0337(5) Uani 1 1 d . . . . .
H3 H 0.475026 0.092080 0.691524 0.040 Uiso 1 1 calc R U . . .
C4 C 0.4931(2) 0.22626(19) 0.7901(3) 0.0360(6) Uani 1 1 d . . . . .
H4 H 0.543931 0.202523 0.874253 0.043 Uiso 1 1 calc R U . . .

loop_
_atom_site_aniso_label
_atom_site_aniso_U_11
_atom_site_aniso_U_22
_atom_site_aniso_U_33
_atom_site_aniso_U_23
_atom_site_aniso_U_13
_atom_site_aniso_U_12
S21 0.0354(4) 0.0188(3) 0.0276(3) -0.00199(18) 0.0149(3) -0.00068(19)
F22 0.0470(9) 0.0260(6) 0.0314(7) -0.0019(5) 0.0223(6) -0.0015(5)
O10 0.0317(8) 0.0199(7) 0.0191(7) 0.0015(5) 0.0066(6) 0.0007(6)
O25 0.0405(10) 0.0225(7) 0.0234(8) 0.0035(6) 0.0132(7) 0.0038(6)
O23 0.0381(10) 0.0234(7) 0.0400(9) -0.0010(6) 0.0145(8) 0.0059(6)
O24 0.0442(11) 0.0235(7) 0.0372(10) -0.0085(6) 0.0197(8) -0.0075(7)
N11 0.0310(10) 0.0183(7) 0.0180(9) 0.0034(6) 0.0086(8) 0.0008(7)
C8 0.0292(12) 0.0200(9) 0.0248(11) -0.0029(8) 0.0134(9) 0.0009(8)
C7 0.0252(11) 0.0223(9) 0.0203(10) -0.0019(8) 0.0110(9) 0.0006(8)
C1 0.0252(11) 0.0268(10) 0.0225(11) 0.0011(8) 0.0105(9) -0.0007(8)
C20 0.0318(12) 0.0207(9) 0.0275(11) -0.0019(8) 0.0145(10) -0.0011(8)
C18 0.0341(12) 0.0218(10) 0.0244(11) 0.0013(8) 0.0120(10) -0.0017(8)
C13 0.0269(11) 0.0221(10) 0.0198(10) -0.0011(7) 0.0045(9) -0.0019(8)
C9 0.0345(12) 0.0184(9) 0.0233(11) -0.0017(8) 0.0144(10) 0.0017(8)
C17 0.0338(13) 0.0300(11) 0.0248(12) -0.0016(8) 0.0108(10) 0.0017(9)
C12 0.0312(12) 0.0221(10) 0.0293(12) -0.0016(8) 0.0145(10) -0.0012(9)
C19 0.0299(12) 0.0231(9) 0.0226(11) -0.0005(8) 0.0123(9) -0.0012(8)
C14 0.0352(13) 0.0252(10) 0.0247(11) 0.0009(8) 0.0117(10) -0.0040(9)
C6 0.0305(12) 0.0317(11) 0.0266(12) -0.0021(9) 0.0125(10) 0.0003(9)
C2 0.0299(12) 0.0268(10) 0.0259(12) 0.0023(8) 0.0105(10) -0.0019(8)
C16 0.0395(14) 0.0248(10) 0.0281(12) -0.0035(8) 0.0091(10) 0.0030(9)
C5 0.0323(13) 0.0433(13) 0.0234(12) -0.0018(9) 0.0105(10) -0.0029(10)
C15 0.0401(14) 0.0212(10) 0.0311(12) 0.0033(8) 0.0081(10) -0.0007(9)
C3 0.0365(14) 0.0309(11) 0.0345(13) 0.0114(10) 0.0136(11) 0.0033(10)
C4 0.0319(13) 0.0502(14) 0.0255(12) 0.0112(10) 0.0097(10) 0.0007(11)

loop_
_atom_type_symbol
_atom_type_description
_atom_type_scat_dispersion_real
_atom_type_scat_dispersion_imag
_atom_type_scat_source
C C 0.0181 0.0091 'International Tables Vol C Tables 4.2.6.8 and 6.1.1.4'
H H 0.0000 0.0000 'International Tables Vol C Tables 4.2.6.8 and 6.1.1.4'
F F 0.0727 0.0534 'International Tables Vol C Tables 4.2.6.8 and 6.1.1.4'
N N 0.0311 0.0180 'International Tables Vol C Tables 4.2.6.8 and 6.1.1.4'
O O 0.0492 0.0322 'International Tables Vol C Tables 4.2.6.8 and 6.1.1.4'
S S 0.3331 0.5567 'International Tables Vol C Tables 4.2.6.8 and 6.1.1.4'

loop_
_geom_angle_atom_site_label_1
_geom_angle_atom_site_label_2
_geom_angle_atom_site_label_3
_geom_angle
_geom_angle_site_symmetry_1
_geom_angle_site_symmetry_3
_geom_angle_publ_flag
F22 S21 C20 99.99(9) . . ?
O23 S21 F22 105.69(10) . . ?
O23 S21 O24 120.41(10) . . ?
O23 S21 C20 112.42(11) . . ?
O24 S21 F22 105.20(9) . . ?
O24 S21 C20 110.63(10) . . ?
C9 O10 N11 107.52(15) . . ?
O10 N11 C19 108.75(16) . . ?
C7 N11 O10 106.77(14) . . ?
C7 N11 C19 118.64(17) . . ?
C7 C8 C9 107.39(19) . . ?
C7 C8 C12 131.4(2) . . ?
C9 C8 C12 120.89(19) . . ?
N11 C7 C1 118.06(17) . . ?
C8 C7 N11 110.38(19) . . ?
C8 C7 C1 131.3(2) . . ?
C6 C1 C7 120.95(19) . . ?
C2 C1 C7 119.7(2) . . ?
C2 C1 C6 119.3(2) . . ?
S21 C20 H20A 108.8 . . ?
S21 C20 H20B 108.8 . . ?
H20A C20 H20B 107.7 . . ?
C19 C20 S21 113.86(16) . . ?
C19 C20 H20A 108.8 . . ?
C19 C20 H20B 108.8 . . ?
C13 C18 H18 119.5 . . ?
C17 C18 H18 119.5 . . ?
C17 C18 C13 121.10(19) . . ?
C18 C13 C12 122.22(18) . . ?
C18 C13 C14 118.26(19) . . ?
C14 C13 C12 119.5(2) . . ?
O10 C9 C8 107.64(17) . . ?
O25 C9 O10 119.8(2) . . ?
O25 C9 C8 132.5(2) . . ?
C18 C17 H17 120.0 . . ?
C16 C17 C18 120.0(2) . . ?
C16 C17 H17 120.0 . . ?
C8 C12 C13 114.51(19) . . ?
C8 C12 H12A 108.6 . . ?
C8 C12 H12B 108.6 . . ?
C13 C12 H12A 108.6 . . ?
C13 C12 H12B 108.6 . . ?
H12A C12 H12B 107.6 . . ?
N11 C19 C20 112.27(17) . . ?
N11 C19 H19A 109.2 . . ?
N11 C19 H19B 109.2 . . ?
C20 C19 H19A 109.2 . . ?
C20 C19 H19B 109.2 . . ?
H19A C19 H19B 107.9 . . ?
C13 C14 H14 119.5 . . ?
C15 C14 C13 121.0(2) . . ?
C15 C14 H14 119.5 . . ?
C1 C6 H6 120.0 . . ?
C5 C6 C1 120.0(2) . . ?
C5 C6 H6 120.0 . . ?
C1 C2 H2 120.1 . . ?
C3 C2 C1 119.8(2) . . ?
C3 C2 H2 120.1 . . ?
C17 C16 H16 120.4 . . ?
C15 C16 C17 119.2(2) . . ?
C15 C16 H16 120.4 . . ?
C6 C5 H5 119.6 . . ?
C4 C5 C6 120.9(2) . . ?
C4 C5 H5 119.6 . . ?
C14 C15 C16 120.4(2) . . ?
C14 C15 H15 119.8 . . ?
C16 C15 H15 119.8 . . ?
C2 C3 H3 119.6 . . ?
C4 C3 C2 120.7(2) . . ?
C4 C3 H3 119.6 . . ?
C5 C4 C3 119.3(2) . . ?
C5 C4 H4 120.3 . . ?
C3 C4 H4 120.3 . . ?

loop_
_geom_bond_atom_site_label_1
_geom_bond_atom_site_label_2
_geom_bond_distance
_geom_bond_site_symmetry_2
_geom_bond_publ_flag
S21 F22 1.5645(14) . ?
S21 O23 1.4140(19) . ?
S21 O24 1.4204(17) . ?
S21 C20 1.768(2) . ?
O10 N11 1.430(2) . ?
O10 C9 1.388(3) . ?
O25 C9 1.207(3) . ?
N11 C7 1.398(3) . ?
N11 C19 1.469(3) . ?
C8 C7 1.353(3) . ?
C8 C9 1.445(3) . ?
C8 C12 1.497(3) . ?
C7 C1 1.474(3) . ?
C1 C6 1.400(3) . ?
C1 C2 1.394(3) . ?
C20 H20A 0.9900 . ?
C20 H20B 0.9900 . ?
C20 C19 1.522(3) . ?
C18 H18 0.9500 . ?
C18 C13 1.392(3) . ?
C18 C17 1.391(3) . ?
C13 C12 1.520(3) . ?
C13 C14 1.393(3) . ?
C17 H17 0.9500 . ?
C17 C16 1.391(3) . ?
C12 H12A 0.9900 . ?
C12 H12B 0.9900 . ?
C19 H19A 0.9900 . ?
C19 H19B 0.9900 . ?
C14 H14 0.9500 . ?
C14 C15 1.386(3) . ?
C6 H6 0.9500 . ?
C6 C5 1.383(3) . ?
C2 H2 0.9500 . ?
C2 C3 1.391(3) . ?
C16 H16 0.9500 . ?
C16 C15 1.390(4) . ?
C5 H5 0.9500 . ?
C5 C4 1.380(4) . ?
C15 H15 0.9500 . ?
C3 H3 0.9500 . ?
C3 C4 1.388(4) . ?
C4 H4 0.9500 . ?

loop_
_geom_torsion_atom_site_label_1
_geom_torsion_atom_site_label_2
_geom_torsion_atom_site_label_3
_geom_torsion_atom_site_label_4
_geom_torsion
_geom_torsion_site_symmetry_1
_geom_torsion_site_symmetry_2
_geom_torsion_site_symmetry_3
_geom_torsion_site_symmetry_4
_geom_torsion_publ_flag
S21 C20 C19 N11 51.4(2) . . . . ?
F22 S21 C20 C19 -80.21(16) . . . . ?
O10 N11 C7 C8 -4.8(2) . . . . ?
O10 N11 C7 C1 179.89(17) . . . . ?
O10 N11 C19 C20 63.1(2) . . . . ?
O23 S21 C20 C19 31.49(19) . . . . ?
O24 S21 C20 C19 169.26(15) . . . . ?
N11 O10 C9 O25 172.77(18) . . . . ?
N11 O10 C9 C8 -4.3(2) . . . . ?
N11 C7 C1 C6 -146.9(2) . . . . ?
N11 C7 C1 C2 32.5(3) . . . . ?
C8 C7 C1 C6 39.1(3) . . . . ?
C8 C7 C1 C2 -141.6(2) . . . . ?
C7 N11 C19 C20 -174.75(17) . . . . ?
C7 C8 C9 O10 1.4(2) . . . . ?
C7 C8 C9 O25 -175.2(2) . . . . ?
C7 C8 C12 C13 -110.0(3) . . . . ?
C7 C1 C6 C5 179.6(2) . . . . ?
C7 C1 C2 C3 -179.8(2) . . . . ?
C1 C6 C5 C4 -0.5(4) . . . . ?
C1 C2 C3 C4 0.8(4) . . . . ?
C18 C13 C12 C8 41.9(3) . . . . ?
C18 C13 C14 C15 1.5(3) . . . . ?
C18 C17 C16 C15 0.3(4) . . . . ?
C13 C18 C17 C16 0.6(4) . . . . ?
C13 C14 C15 C16 -0.7(4) . . . . ?
C9 O10 N11 C7 5.6(2) . . . . ?
C9 O10 N11 C19 134.71(16) . . . . ?
C9 C8 C7 N11 2.2(2) . . . . ?
C9 C8 C7 C1 176.6(2) . . . . ?
C9 C8 C12 C13 77.0(3) . . . . ?
C17 C18 C13 C12 176.6(2) . . . . ?
C17 C18 C13 C14 -1.4(3) . . . . ?
C17 C16 C15 C14 -0.2(4) . . . . ?
C12 C8 C7 N11 -171.5(2) . . . . ?
C12 C8 C7 C1 3.0(4) . . . . ?
C12 C8 C9 O10 175.87(17) . . . . ?
C12 C8 C9 O25 -0.7(4) . . . . ?
C12 C13 C14 C15 -176.6(2) . . . . ?
C19 N11 C7 C8 -128.02(19) . . . . ?
C19 N11 C7 C1 56.7(3) . . . . ?
C14 C13 C12 C8 -140.0(2) . . . . ?
C6 C1 C2 C3 -0.4(3) . . . . ?
C6 C5 C4 C3 0.9(4) . . . . ?
C2 C1 C6 C5 0.2(3) . . . . ?
C2 C3 C4 C5 -1.1(4) . . . . ?
